data_1504848
loop_
_publ_author_name
'He, Ming'
'Beahm, Brendan J.'
'Bode, Jeffrey W.'

_publ_section_title
;
 Chiral NHC-catalyzed oxodiene Diels-Alder reactions with
 alpha-chloroaldehyde bisulfite salts.
;
_journal_issue 17
_journal_name_full 'Organic letters'
_journal_page_first 3817
_journal_page_last 3820
_journal_paper_doi 10.1021/ol801502h
_journal_volume 10
_journal_year 2008
_chemical_absolute_configuration ad
_chemical_formula_sum 'C21 H19 Br O4'
_chemical_formula_weight 415.27
_chemical_name_systematic
; 
 ? 
;
_space_group_IT_number 19
_symmetry_cell_setting orthorhombic
_symmetry_space_group_name_Hall 'P 2ac 2ab'
_symmetry_space_group_name_H-M 'P 21 21 21'
_atom_sites_solution_hydrogens geom
_atom_sites_solution_primary direct
_atom_sites_solution_secondary difmap
_audit_creation_method SHELXL-97
_cell_angle_alpha 90.00
_cell_angle_beta 90.00
_cell_angle_gamma 90.00
_cell_formula_units_Z 4
_cell_length_a 5.5454(17)
_cell_length_b 18.341(5)
_cell_length_c 18.463(5)
_cell_measurement_temperature 293(2)
_cell_volume 1877.8(9)
_computing_structure_refinement 'SHELXL-97 (Sheldrick, 1997)'
_computing_structure_solution 'SHELXS-97 (Sheldrick, 1990)'
_diffrn_ambient_temperature 293(2)
_diffrn_measured_fraction_theta_full 0.971
_diffrn_measured_fraction_theta_max 0.971
_diffrn_measurement_device_type 'CCD area detector'
_diffrn_measurement_method 'Omega scan'
_diffrn_radiation_monochromator graphite
_diffrn_radiation_source 'fine-focus sealed tube'
_diffrn_radiation_type MoK\a
_diffrn_radiation_wavelength 0.71073
_diffrn_reflns_av_R_equivalents 0.2305
_diffrn_reflns_av_sigmaI/netI 0.3782
_diffrn_reflns_limit_h_max 6
_diffrn_reflns_limit_h_min -6
_diffrn_reflns_limit_k_max 22
_diffrn_reflns_limit_k_min -22
_diffrn_reflns_limit_l_max 22
_diffrn_reflns_limit_l_min -22
_diffrn_reflns_number 13895
_diffrn_reflns_theta_full 26.47
_diffrn_reflns_theta_max 26.47
_diffrn_reflns_theta_min 2.21
_exptl_absorpt_coefficient_mu 2.212
_exptl_absorpt_correction_T_max 0.317
_exptl_absorpt_correction_T_min 0.178
_exptl_absorpt_correction_type empirical
_exptl_absorpt_process_details 'psi scan'
_exptl_crystal_colour colorless
_exptl_crystal_density_diffrn 1.469
_exptl_crystal_density_method 'not measured'
_exptl_crystal_description needle
_exptl_crystal_F_000 848
_exptl_crystal_size_max 0.25
_exptl_crystal_size_mid 0.06
_exptl_crystal_size_min 0.06
_refine_diff_density_max 0.339
_refine_diff_density_min -0.244
_refine_diff_density_rms 0.067
_refine_ls_abs_structure_details 'Flack H D (1983), Acta Cryst. A39, 876-881'
_refine_ls_abs_structure_Flack -0.03(3)
_refine_ls_extinction_method none
_refine_ls_goodness_of_fit_ref 0.669
_refine_ls_hydrogen_treatment mixed
_refine_ls_matrix_type full
_refine_ls_number_parameters 242
_refine_ls_number_reflns 3669
_refine_ls_number_restraints 0
_refine_ls_restrained_S_all 0.669
_refine_ls_R_factor_all 0.2831
_refine_ls_R_factor_gt 0.0521
_refine_ls_shift/su_max 0.100
_refine_ls_shift/su_mean 0.001
_refine_ls_structure_factor_coef Fsqd
_refine_ls_weighting_details 'calc w=1/[\s^2^(Fo^2^)+(0.0600P)^2^+0.0000P] where P=(Fo^2^+2Fc^2^)/3'
_refine_ls_weighting_scheme calc
_refine_ls_wR_factor_gt 0.1083
_refine_ls_wR_factor_ref 0.1602
_reflns_number_gt 878
_reflns_number_total 3669
_reflns_threshold_expression >2sigma(I)
_cod_data_source_file ol801502h_si_004.cif
_cod_data_source_block (3S,4S)-Ethyl_3-benzyl-6-(4-bromophenyl)-2-oxo-3,4-dihydro-2H-pyran-4-carboxylate
_cod_original_cell_volume 1877.9(9)
_cod_original_sg_symbol_H-M P2(1)2(1)2(1)
_cod_database_code 1504848

loop_
_symmetry_equiv_pos_as_xyz
'x, y, z'
'-x+1/2, -y, z+1/2'
'-x, y+1/2, -z+1/2'
'x+1/2, -y+1/2, -z'

loop_
_atom_site_label
_atom_site_type_symbol
_atom_site_fract_x
_atom_site_fract_y
_atom_site_fract_z
_atom_site_U_iso_or_equiv
_atom_site_adp_type
_atom_site_occupancy
_atom_site_symmetry_multiplicity
_atom_site_calc_flag
_atom_site_refinement_flags
Br Br 0.7482(3) 0.24412(7) 0.32582(5) 0.0970(5) Uani 1 1 d .
C1 C 0.681(2) 0.3014(6) 0.4065(5) 0.062(4) Uani 1 1 d .
C2 C 0.8337(18) 0.3064(5) 0.4636(5) 0.051(3) Uani 1 1 d .
H2 H 0.9800 0.2817 0.4615 0.061 Uiso 1 1 calc R
C3 C 0.780(2) 0.3472(5) 0.5252(5) 0.048(3) Uani 1 1 d .
H3 H 0.8855 0.3481 0.5644 0.058 Uiso 1 1 calc R
C4 C 0.568(2) 0.3862(5) 0.5267(6) 0.037(3) Uani 1 1 d .
C5 C 0.4134(19) 0.3833(6) 0.4669(7) 0.055(3) Uani 1 1 d .
H5 H 0.2726 0.4109 0.4674 0.066 Uiso 1 1 calc R
C6 C 0.462(2) 0.3424(6) 0.4090(6) 0.055(3) Uani 1 1 d .
H6 H 0.3541 0.3405 0.3705 0.065 Uiso 1 1 calc R
C7 C 0.507(2) 0.4315(6) 0.5891(5) 0.044(3) Uani 1 1 d .
C8 C 0.652(2) 0.4504(6) 0.7110(7) 0.056(4) Uani 1 1 d .
C9 C 0.398(2) 0.4772(5) 0.7282(5) 0.043(3) Uani 1 1 d .
H9 H 0.296(15) 0.434(4) 0.733(4) 0.051 Uiso 1 1 calc .
C10 C 0.3009(19) 0.5211(5) 0.6654(5) 0.042(3) Uani 1 1 d .
H10 H 0.130(15) 0.532(4) 0.674(4) 0.051 Uiso 1 1 calc .
C11 C 0.327(2) 0.4782(5) 0.5977(5) 0.046(3) Uani 1 1 d .
H11 H 0.2154 0.4842 0.5606 0.055 Uiso 1 1 calc R
C12 C 0.3902(19) 0.5169(5) 0.8009(5) 0.054(3) Uani 1 1 d .
H12A H 0.5151 0.5540 0.8010 0.065 Uiso 1 1 calc R
H12B H 0.2363 0.5417 0.8049 0.065 Uiso 1 1 calc R
C13 C 0.423(2) 0.4692(6) 0.8675(5) 0.044(3) Uani 1 1 d .
C14 C 0.261(2) 0.4180(6) 0.8866(6) 0.062(3) Uani 1 1 d .
H14 H 0.1272 0.4106 0.8570 0.075 Uiso 1 1 calc R
C15 C 0.284(2) 0.3768(6) 0.9474(6) 0.068(3) Uani 1 1 d .
H15 H 0.1638 0.3437 0.9597 0.082 Uiso 1 1 calc R
C16 C 0.478(3) 0.3838(7) 0.9895(6) 0.074(4) Uani 1 1 d .
H16 H 0.5024 0.3532 1.0290 0.089 Uiso 1 1 calc R
C17 C 0.641(2) 0.4375(7) 0.9727(7) 0.064(4) Uani 1 1 d .
H17 H 0.7691 0.4466 1.0040 0.077 Uiso 1 1 calc R
C18 C 0.618(2) 0.4772(6) 0.9116(7) 0.061(4) Uani 1 1 d .
H18 H 0.7378 0.5106 0.8995 0.073 Uiso 1 1 calc R
C19 C 0.441(3) 0.5913(6) 0.6575(6) 0.052(3) Uani 1 1 d .
C20 C 0.409(2) 0.7204(6) 0.6466(7) 0.091(5) Uani 1 1 d .
H20A H 0.5489 0.7246 0.6778 0.110 Uiso 1 1 calc R
H20B H 0.4621 0.7257 0.5968 0.110 Uiso 1 1 calc R
C21 C 0.243(3) 0.7759(6) 0.6633(7) 0.136(6) Uani 1 1 d .
H21A H 0.0840 0.7608 0.6493 0.205 Uiso 1 1 calc R
H21B H 0.2856 0.8195 0.6376 0.205 Uiso 1 1 calc R
H21C H 0.2463 0.7852 0.7145 0.205 Uiso 1 1 calc R
O1 O 0.6874(12) 0.4231(3) 0.6438(4) 0.053(2) Uani 1 1 d .
O2 O 0.8159(14) 0.4492(4) 0.7518(4) 0.065(2) Uani 1 1 d .
O3 O 0.6516(15) 0.5955(4) 0.6526(5) 0.093(3) Uani 1 1 d .
O4 O 0.2980(13) 0.6488(4) 0.6564(3) 0.065(2) Uani 1 1 d .

loop_
_atom_site_aniso_label
_atom_site_aniso_U_11
_atom_site_aniso_U_22
_atom_site_aniso_U_33
_atom_site_aniso_U_23
_atom_site_aniso_U_13
_atom_site_aniso_U_12
Br 0.1282(10) 0.1028(10) 0.0600(6) -0.0180(8) 0.0029(10) 0.0218(13)
C1 0.085(11) 0.072(8) 0.029(6) -0.007(6) 0.021(7) -0.020(8)
C2 0.046(8) 0.066(8) 0.039(6) -0.006(6) 0.000(6) 0.011(6)
C3 0.046(8) 0.040(7) 0.059(7) 0.004(5) -0.011(7) -0.008(7)
C4 0.048(7) 0.024(7) 0.039(6) 0.008(5) 0.001(6) 0.002(6)
C5 0.036(7) 0.056(9) 0.075(8) 0.005(8) -0.018(7) -0.001(6)
C6 0.073(10) 0.042(8) 0.048(8) 0.005(6) -0.010(7) 0.003(7)
C7 0.054(8) 0.029(7) 0.049(7) 0.004(6) -0.010(6) -0.016(6)
C8 0.047(10) 0.056(9) 0.065(10) 0.020(7) 0.000(8) -0.001(7)
C9 0.058(8) 0.019(6) 0.051(7) -0.001(6) 0.014(6) -0.019(6)
C10 0.042(7) 0.033(6) 0.051(6) -0.006(5) -0.005(6) 0.009(6)
C11 0.058(9) 0.037(7) 0.042(6) -0.002(5) -0.002(6) -0.001(7)
C12 0.073(8) 0.037(7) 0.052(7) -0.019(6) 0.012(6) -0.005(6)
C13 0.064(8) 0.035(7) 0.033(7) -0.013(5) 0.021(6) -0.014(7)
C14 0.049(7) 0.064(8) 0.074(8) -0.007(6) -0.008(8) -0.007(9)
C15 0.066(9) 0.087(9) 0.052(7) 0.000(7) -0.025(8) 0.003(9)
C16 0.103(12) 0.063(9) 0.056(9) 0.001(7) 0.014(8) 0.015(10)
C17 0.063(9) 0.072(10) 0.058(9) -0.012(7) -0.004(7) 0.005(8)
C18 0.057(9) 0.056(9) 0.069(9) -0.021(8) 0.018(7) -0.012(7)
C19 0.062(9) 0.027(8) 0.068(8) 0.013(6) 0.007(7) 0.014(8)
C20 0.104(12) 0.051(9) 0.119(11) 0.025(8) -0.027(9) -0.024(9)
C21 0.152(14) 0.048(9) 0.209(15) 0.029(9) 0.037(15) 0.043(13)
O1 0.049(5) 0.070(5) 0.040(4) 0.002(3) -0.004(4) 0.004(4)
O2 0.048(6) 0.085(6) 0.061(5) 0.001(4) 0.001(4) 0.000(5)
O3 0.048(6) 0.047(6) 0.183(9) 0.002(5) 0.016(6) 0.001(5)
O4 0.055(5) 0.038(5) 0.101(6) 0.003(4) -0.002(5) -0.006(5)

loop_
_atom_type_symbol
_atom_type_description
_atom_type_scat_dispersion_real
_atom_type_scat_dispersion_imag
_atom_type_scat_source
C C 0.0033 0.0016 'International Tables Vol C Tables 4.2.6.8 and 6.1.1.4'
H H 0.0000 0.0000 'International Tables Vol C Tables 4.2.6.8 and 6.1.1.4'
O O 0.0106 0.0060 'International Tables Vol C Tables 4.2.6.8 and 6.1.1.4'
Br Br -0.2901 2.4595 'International Tables Vol C Tables 4.2.6.8 and 6.1.1.4'

loop_
_geom_angle_atom_site_label_1
_geom_angle_atom_site_label_2
_geom_angle_atom_site_label_3
_geom_angle
C2 C1 C6 118.2(9)
C2 C1 Br 122.3(10)
C6 C1 Br 119.6(10)
C1 C2 C3 122.5(10)
C1 C2 H2 118.8
C3 C2 H2 118.8
C4 C3 C2 118.5(10)
C4 C3 H3 120.7
C2 C3 H3 120.7
C3 C4 C5 119.1(9)
C3 C4 C7 120.6(11)
C5 C4 C7 120.2(10)
C6 C5 C4 122.1(11)
C6 C5 H5 119.0
C4 C5 H5 119.0
C5 C6 C1 119.6(11)
C5 C6 H6 120.2
C1 C6 H6 120.2
C11 C7 O1 120.8(9)
C11 C7 C4 129.6(10)
O1 C7 C4 109.4(10)
O2 C8 O1 117.8(11)
O2 C8 C9 125.8(11)
O1 C8 C9 116.4(10)
C10 C9 C8 109.9(9)
C10 C9 C12 114.2(8)
C8 C9 C12 111.3(10)
C10 C9 H9 107(5)
C8 C9 H9 107(5)
C12 C9 H9 107(4)
C11 C10 C19 108.7(9)
C11 C10 C9 109.2(8)
C19 C10 C9 110.1(8)
C11 C10 H10 110(5)
C19 C10 H10 109(5)
C9 C10 H10 110(5)
C7 C11 C10 121.2(10)
C7 C11 H11 119.4
C10 C11 H11 119.4
C13 C12 C9 115.6(8)
C13 C12 H12A 108.4
C9 C12 H12A 108.4
C13 C12 H12B 108.4
C9 C12 H12B 108.4
H12A C12 H12B 107.4
C14 C13 C18 116.7(11)
C14 C13 C12 122.1(11)
C18 C13 C12 121.2(11)
C13 C14 C15 122.7(12)
C13 C14 H14 118.7
C15 C14 H14 118.7
C16 C15 C14 120.2(13)
C16 C15 H15 119.9
C14 C15 H15 119.9
C15 C16 C17 118.1(12)
C15 C16 H16 121.0
C17 C16 H16 121.0
C18 C17 C16 121.0(12)
C18 C17 H17 119.5
C16 C17 H17 119.5
C17 C18 C13 121.1(12)
C17 C18 H18 119.4
C13 C18 H18 119.4
O3 C19 O4 123.0(11)
O3 C19 C10 125.1(11)
O4 C19 C10 112.0(11)
C21 C20 O4 110.3(10)
C21 C20 H20A 109.6
O4 C20 H20A 109.6
C21 C20 H20B 109.6
O4 C20 H20B 109.6
H20A C20 H20B 108.1
C20 C21 H21A 109.5
C20 C21 H21B 109.5
H21A C21 H21B 109.5
C20 C21 H21C 109.5
H21A C21 H21C 109.5
H21B C21 H21C 109.5
C8 O1 C7 120.4(9)
C19 O4 C20 117.8(9)

loop_
_geom_bond_atom_site_label_1
_geom_bond_atom_site_label_2
_geom_bond_distance
Br C1 1.861(10)
C1 C2 1.356(13)
C1 C6 1.427(14)
C2 C3 1.393(12)
C2 H2 0.9300
C3 C4 1.379(13)
C3 H3 0.9300
C4 C5 1.399(12)
C4 C7 1.460(13)
C5 C6 1.334(13)
C5 H5 0.9300
C6 H6 0.9300
C7 C11 1.322(12)
C7 O1 1.431(11)
C8 O2 1.180(11)
C8 O1 1.353(12)
C8 C9 1.525(14)
C9 C10 1.512(12)
C9 C12 1.527(12)
C9 H9 0.97(7)
C10 C11 1.484(12)
C10 C19 1.511(14)
C10 H10 0.98(8)
C11 H11 0.9300
C12 C13 1.520(12)
C12 H12A 0.9700
C12 H12B 0.9700
C13 C14 1.350(13)
C13 C18 1.362(13)
C14 C15 1.359(12)
C14 H14 0.9300
C15 C16 1.335(15)
C15 H15 0.9300
C16 C17 1.371(14)
C16 H16 0.9300
C17 C18 1.349(13)
C17 H17 0.9300
C18 H18 0.9300
C19 O3 1.174(11)
C19 O4 1.319(11)
C20 C21 1.405(15)
C20 O4 1.461(11)
C20 H20A 0.9700
C20 H20B 0.9700
C21 H21A 0.9600
C21 H21B 0.9600
C21 H21C 0.9600

loop_
_geom_torsion_atom_site_label_1
_geom_torsion_atom_site_label_2
_geom_torsion_atom_site_label_3
_geom_torsion_atom_site_label_4
_geom_torsion
C6 C1 C2 C3 3.0(16)
Br C1 C2 C3 -177.7(8)
C1 C2 C3 C4 -2.7(15)
C2 C3 C4 C5 0.2(14)
C2 C3 C4 C7 -178.2(9)
C3 C4 C5 C6 2.0(16)
C7 C4 C5 C6 -179.6(10)
C4 C5 C6 C1 -1.7(17)
C2 C1 C6 C5 -0.7(16)
Br C1 C6 C5 179.9(8)
C3 C4 C7 C11 172.2(10)
C5 C4 C7 C11 -6.2(16)
C3 C4 C7 O1 -3.6(12)
C5 C4 C7 O1 178.0(8)
O2 C8 C9 C10 139.0(12)
O1 C8 C9 C10 -43.9(12)
O2 C8 C9 C12 11.4(16)
O1 C8 C9 C12 -171.5(8)
C8 C9 C10 C11 51.8(11)
C12 C9 C10 C11 177.7(9)
C8 C9 C10 C19 -67.5(11)
C12 C9 C10 C19 58.4(12)
O1 C7 C11 C10 -2.6(15)
C4 C7 C11 C10 -178.0(9)
C19 C10 C11 C7 89.1(12)
C9 C10 C11 C7 -31.1(13)
C10 C9 C12 C13 164.7(9)
C8 C9 C12 C13 -70.1(12)
C9 C12 C13 C14 -65.9(14)
C9 C12 C13 C18 115.4(11)
C18 C13 C14 C15 1.3(16)
C12 C13 C14 C15 -177.5(10)
C13 C14 C15 C16 -2.9(18)
C14 C15 C16 C17 5.3(18)
C15 C16 C17 C18 -6.4(18)
C16 C17 C18 C13 5.0(18)
C14 C13 C18 C17 -2.3(16)
C12 C13 C18 C17 176.5(10)
C11 C10 C19 O3 -66.2(15)
C9 C10 C19 O3 53.4(15)
C11 C10 C19 O4 113.5(9)
C9 C10 C19 O4 -126.9(9)
O2 C8 O1 C7 -172.0(9)
C9 C8 O1 C7 10.7(13)
C11 C7 O1 C8 14.2(14)
C4 C7 O1 C8 -169.6(8)
O3 C19 O4 C20 1.8(16)
C10 C19 O4 C20 -178.0(9)
C21 C20 O4 C19 -166.4(11)

loop_
_cod_related_entry_id
_cod_related_entry_database
_cod_related_entry_code
1 ChemSpider 30651487
